data_2203939
loop_
_publ_author_name
Vasu
'K. A. Nirmala'
'Deepak Chopra'
'S. Mohan'
'J. Saravanan'

_publ_section_title 3-Amino-2-methyl-5,6,7,8-tetrahydro-1-benzothieno[2,3-<i>d</i>]pyrimidin-4(3<i>H</i>)-one
_journal_issue 7
_journal_name_full 'Acta Crystallographica Section E'
_journal_page_first o1239
_journal_page_last o1240
_journal_paper_doi 10.1107/S1600536804014862
_journal_volume 60
_journal_year 2004
_chemical_formula_iupac 'C11 H13 N3 O S'
_chemical_formula_moiety 'C11 H13 N3 O S'
_chemical_formula_sum 'C11 H13 N3 O S'
_chemical_formula_weight 235.31
_chemical_name_systematic
;
3-amino-2-methyl-5,6,7,8-tetrahydro-1-benzothieno[2,3-d]pyrimidin-4(3H)-one
;
_space_group_IT_number 14
_symmetry_cell_setting monoclinic
_symmetry_space_group_name_Hall '-P 2ybc'
_symmetry_space_group_name_H-M 'P 1 21/c 1'
_atom_sites_solution_hydrogens geom
_atom_sites_solution_primary direct
_atom_sites_solution_secondary difmap
_cell_angle_alpha 90
_cell_angle_beta 107.656(4)
_cell_angle_gamma 90
_cell_formula_units_Z 4
_cell_length_a 10.001(3)
_cell_length_b 11.929(3)
_cell_length_c 9.544(3)
_cell_measurement_reflns_used 660
_cell_measurement_temperature 293(2)
_cell_measurement_theta_max 25.8
_cell_measurement_theta_min 1.4
_cell_volume 1085.0(5)
_computing_cell_refinement SMART
_computing_data_collection 'SMART (Bruker, 1998)'
_computing_data_reduction 'SAINT (Bruker, 1998)'
_computing_molecular_graphics 'ORTEP-3 for Windows (Farrugia, 1997) and CAMERON (Watkin et al., 1993)'
_computing_publication_material 'PLATON (Spek, 2003)'
_computing_structure_refinement 'SHELXL97 (Sheldrick, 1997)'
_computing_structure_solution 'SIR92 (Altomare et al., 1993)'
_diffrn_ambient_temperature 293(2)
_diffrn_measured_fraction_theta_full 0.999
_diffrn_measured_fraction_theta_max 0.929
_diffrn_measurement_device_type 'Bruker SMART CCD area-detector'
_diffrn_measurement_method '\f and \w'
_diffrn_radiation_monochromator graphite
_diffrn_radiation_source 'fine-focus sealed tube'
_diffrn_radiation_type MoK\a
_diffrn_radiation_wavelength 0.71073
_diffrn_reflns_av_R_equivalents 0.0281
_diffrn_reflns_av_sigmaI/netI 0.0293
_diffrn_reflns_limit_h_max 12
_diffrn_reflns_limit_h_min -12
_diffrn_reflns_limit_k_max 15
_diffrn_reflns_limit_k_min -15
_diffrn_reflns_limit_l_max 12
_diffrn_reflns_limit_l_min -11
_diffrn_reflns_number 8148
_diffrn_reflns_reduction_process
;
 ?
;
_diffrn_reflns_theta_full 25.00
_diffrn_reflns_theta_max 27.22
_diffrn_reflns_theta_min 2.14
_exptl_absorpt_coefficient_mu 0.279
_exptl_absorpt_correction_T_max 0.9462
_exptl_absorpt_correction_T_min 0.8989
_exptl_absorpt_correction_type multi-scan
_exptl_absorpt_process_details '(SADABS; Sheldrick, 1997)'
_exptl_crystal_colour yellow
_exptl_crystal_density_diffrn 1.441
_exptl_crystal_density_method 'Not Measured'
_exptl_crystal_description block
_exptl_crystal_F_000 496
_exptl_crystal_size_max 0.35
_exptl_crystal_size_mid 0.25
_exptl_crystal_size_min 0.20
_refine_diff_density_max 0.874
_refine_diff_density_min -0.459
_refine_ls_extinction_method none
_refine_ls_goodness_of_fit_ref 1.014
_refine_ls_hydrogen_treatment constr
_refine_ls_matrix_type full
_refine_ls_number_parameters 148
_refine_ls_number_reflns 2252
_refine_ls_number_restraints 0
_refine_ls_restrained_S_all 1.014
_refine_ls_R_factor_all 0.1015
_refine_ls_R_factor_gt 0.0897
_refine_ls_shift/su_max 0.000
_refine_ls_shift/su_mean 0.000
_refine_ls_structure_factor_coef Fsqd
_refine_ls_weighting_details 'calc w = 1/[\s^2^(Fo^2^)+(0.121P)^2^+2.7775P] where P = (Fo^2^+2Fc^2^)/3'
_refine_ls_weighting_scheme calc
_refine_ls_wR_factor_gt 0.2247
_refine_ls_wR_factor_ref 0.2342
_reflns_number_gt 1972
_reflns_number_total 2252
_reflns_threshold_expression I>2\s(I)
_cod_data_source_file ob6381.cif
_cod_data_source_block I
_cod_depositor_comments
;
The following automatic conversions were performed:
'_symmetry_cell_setting' value 'Monoclinic' changed to 'monoclinic'
according to '/home/saulius/struct/CIF-dictionaries/cif_core.dic'
dictionary named 'cif_core.dic' version 2.4.1 from 2010-06-29.

Automatic conversion script
Id: cif_fix_enum 1527 2010-12-29 10:47:43Z saulius 

The following automatic conversions were performed:

'_symmetry_cell_setting' value 'Monoclinic' changed to 'monoclinic'
according to /home/saulius/struct/CIF-dictionaries/cif_core.dic
dictionary named 'cif_core.dic' version 2.4.1 from 2010-06-29.

Automatic conversion script
Id: cif_fix_values 1715 2011-07-08 13:25:40Z adriana 
;
_cod_original_sg_symbol_H-M 'P 21/c'
_cod_database_code 2203939
_cod_database_fobs_code 2203939

loop_
_symmetry_equiv_pos_as_xyz
x,y,z
-x,1/2+y,1/2-z
-x,-y,-z
x,1/2-y,1/2+z

loop_
_atom_site_label
_atom_site_fract_x
_atom_site_fract_y
_atom_site_fract_z
_atom_site_U_iso_or_equiv
_atom_site_adp_type
_atom_site_calc_flag
_atom_site_refinement_flags
_atom_site_occupancy
_atom_site_type_symbol
S1 0.81865(12) 0.94992(9) 0.01825(13) 0.0431(4) Uani d . 1 S
N1 0.4389(3) 1.1354(3) -0.2031(4) 0.0353(8) Uani d . 1 N
N2 0.3204(4) 1.1996(3) -0.2808(4) 0.0480(10) Uani d . 1 N
N3 0.5790(4) 0.9767(3) -0.2047(4) 0.0375(8) Uani d . 1 N
O1 0.4788(4) 1.2576(3) -0.0132(4) 0.0496(8) Uani d . 1 O
C1 0.9901(5) 1.0513(5) 0.2800(5) 0.0532(13) Uani d . 1 C
C2 1.0165(8) 1.1654(6) 0.3467(9) 0.093(2) Uani d . 1 C
C3 0.8975(7) 1.2213(7) 0.3658(8) 0.086(2) Uani d . 1 C
C4 0.7654(6) 1.2313(4) 0.2306(5) 0.0507(12) Uani d . 1 C
C5 0.7551(4) 1.1308(3) 0.1318(4) 0.0349(9) Uani d . 1 C
C6 0.8558(5) 1.0521(4) 0.1553(5) 0.0395(10) Uani d . 1 C
C7 0.6436(4) 1.1098(3) 0.0005(4) 0.0307(8) Uani d . 1 C
C8 0.6617(4) 1.0166(3) -0.0762(5) 0.0332(9) Uani d . 1 C
C9 0.5189(4) 1.1755(3) -0.0644(5) 0.0363(9) Uani d . 1 C
C10 0.4672(4) 1.0385(3) -0.2676(5) 0.0355(9) Uani d . 1 C
C11 0.3687(5) 1.0049(4) -0.4097(5) 0.0442(11) Uani d . 1 C
H1A 0.9837 0.9973 0.3537 0.064 Uiso calc R 1 H
H1B 1.0673 1.0295 0.2441 0.064 Uiso calc R 1 H
HN2A 0.2684 1.1778 -0.3658 0.058 Uiso calc R 1 H
HN2B 0.3004 1.2604 -0.2430 0.058 Uiso calc R 1 H
H2A 1.0870 1.1591 0.4420 0.112 Uiso calc R 1 H
H2B 1.0555 1.2118 0.2854 0.112 Uiso calc R 1 H
H3A 0.9262 1.2965 0.4011 0.103 Uiso calc R 1 H
H3B 0.8708 1.1828 0.4428 0.103 Uiso calc R 1 H
H4A 0.6824 1.2356 0.2628 0.061 Uiso calc R 1 H
H4B 0.7707 1.2992 0.1767 0.061 Uiso calc R 1 H
H11A 0.3926 0.9313 -0.4350 0.066 Uiso calc R 1 H
H11B 0.3742 1.0572 -0.4842 0.066 Uiso calc R 1 H
H11C 0.2749 1.0043 -0.4027 0.066 Uiso calc R 1 H

loop_
_atom_site_aniso_label
_atom_site_aniso_U_11
_atom_site_aniso_U_22
_atom_site_aniso_U_33
_atom_site_aniso_U_12
_atom_site_aniso_U_13
_atom_site_aniso_U_23
S1 0.0423(6) 0.0416(6) 0.0429(7) 0.0112(5) 0.0094(5) -0.0026(5)
N1 0.0353(18) 0.0347(17) 0.0333(18) 0.0018(14) 0.0068(14) 0.0068(14)
N2 0.045(2) 0.047(2) 0.046(2) 0.0116(17) 0.0057(17) 0.0047(18)
N3 0.043(2) 0.0350(18) 0.0356(19) -0.0012(15) 0.0143(16) -0.0036(14)
O1 0.057(2) 0.0381(17) 0.055(2) 0.0128(15) 0.0198(16) -0.0036(15)
C1 0.046(3) 0.071(3) 0.038(3) 0.002(2) 0.007(2) 0.003(2)
C2 0.079(5) 0.082(5) 0.086(5) -0.003(4) -0.023(4) -0.024(4)
C3 0.062(4) 0.109(5) 0.077(4) -0.008(4) 0.007(3) -0.050(4)
C4 0.064(3) 0.050(3) 0.039(2) -0.009(2) 0.019(2) -0.016(2)
C5 0.037(2) 0.039(2) 0.030(2) -0.0060(17) 0.0127(17) -0.0002(16)
C6 0.042(2) 0.046(2) 0.032(2) -0.0085(19) 0.0134(18) -0.0032(18)
C7 0.036(2) 0.0289(19) 0.0309(19) -0.0022(15) 0.0163(16) 0.0000(15)
C8 0.0318(19) 0.033(2) 0.038(2) -0.0008(16) 0.0141(17) 0.0006(16)
C9 0.044(2) 0.0294(19) 0.039(2) -0.0023(17) 0.0174(19) 0.0027(17)
C10 0.039(2) 0.033(2) 0.039(2) -0.0045(17) 0.0179(18) 0.0059(17)
C11 0.046(3) 0.044(2) 0.042(2) -0.004(2) 0.012(2) 0.006(2)

loop_
_atom_type_symbol
_atom_type_description
_atom_type_scat_dispersion_real
_atom_type_scat_dispersion_imag
_atom_type_scat_source
S S 0.1246 0.1234 'International Tables Vol C Tables 4.2.6.8 and 6.1.1.4'
O O 0.0106 0.0060 'International Tables Vol C Tables 4.2.6.8 and 6.1.1.4'
N N 0.0061 0.0033 'International Tables Vol C Tables 4.2.6.8 and 6.1.1.4'
H H 0.0000 0.0000 'International Tables Vol C Tables 4.2.6.8 and 6.1.1.4'
C C 0.0033 0.0016 'International Tables Vol C Tables 4.2.6.8 and 6.1.1.4'

loop_
_geom_angle_atom_site_label_1
_geom_angle_atom_site_label_2
_geom_angle_atom_site_label_3
_geom_angle
C6 S1 C8 91.3(2)
C10 N1 C9 124.8(3)
C10 N1 N2 118.2(3)
C9 N1 N2 117.1(3)
C10 N3 C8 114.8(4)
C8 C7 C5 114.6(4)
C8 C7 C9 116.6(4)
C5 C7 C9 128.7(4)
O1 C9 N1 119.3(4)
O1 C9 C7 127.8(4)
N1 C9 C7 112.9(3)
N3 C10 N1 121.7(4)
N3 C10 C11 120.3(4)
N1 C10 C11 118.0(4)
N3 C8 C7 129.1(4)
N3 C8 S1 121.2(3)
C7 C8 S1 109.7(3)
N1 N2 HN2A 120.0
N1 N2 HN2B 120.0
HN2A N2 HN2B 120.0
C6 C5 C7 111.7(4)
C6 C5 C4 123.0(4)
C7 C5 C4 125.2(4)
C5 C6 C1 125.5(4)
C5 C6 S1 112.6(3)
C1 C6 S1 121.8(4)
C10 C11 H11A 109.5
C10 C11 H11B 109.5
H11A C11 H11B 109.5
C10 C11 H11C 109.5
H11A C11 H11C 109.5
H11B C11 H11C 109.5
C5 C4 C3 109.9(5)
C5 C4 H4A 109.7
C3 C4 H4A 109.7
C5 C4 H4B 109.7
C3 C4 H4B 109.7
H4A C4 H4B 108.2
C2 C1 C6 109.5(5)
C2 C1 H1A 109.8
C6 C1 H1A 109.8
C2 C1 H1B 109.8
C6 C1 H1B 109.8
H1A C1 H1B 108.2
C2 C3 C4 117.7(5)
C2 C3 H3A 107.9
C4 C3 H3A 107.9
C2 C3 H3B 107.9
C4 C3 H3B 107.9
H3A C3 H3B 107.2
C3 C2 C1 115.8(6)
C3 C2 H2A 108.3
C1 C2 H2A 108.3
C3 C2 H2B 108.3
C1 C2 H2B 108.3
H2A C2 H2B 107.4

loop_
_geom_bond_atom_site_label_1
_geom_bond_atom_site_label_2
_geom_bond_distance
S1 C6 1.743(4)
S1 C8 1.747(4)
N1 C10 1.378(5)
N1 C9 1.407(5)
N1 N2 1.418(5)
N3 C10 1.322(6)
N3 C8 1.341(5)
O1 C9 1.216(5)
C7 C8 1.373(6)
C7 C5 1.425(6)
C7 C9 1.443(6)
C10 C11 1.470(6)
N2 HN2A 0.8600
N2 HN2B 0.8600
C5 C6 1.345(6)
C5 C4 1.509(6)
C6 C1 1.501(7)
C11 H11A 0.9600
C11 H11B 0.9600
C11 H11C 0.9600
C4 C3 1.545(8)
C4 H4A 0.9700
C4 H4B 0.9700
C1 C2 1.491(8)
C1 H1A 0.9700
C1 H1B 0.9700
C3 C2 1.424(10)
C3 H3A 0.9700
C3 H3B 0.9700
C2 H2A 0.9700
C2 H2B 0.9700

loop_
_geom_hbond_atom_site_label_D
_geom_hbond_atom_site_label_H
_geom_hbond_atom_site_label_A
_geom_hbond_site_symmetry_A
_geom_hbond_distance_DH
_geom_hbond_distance_HA
_geom_hbond_distance_DA
_geom_hbond_angle_DHA
_geom_hbond_publ_flag
N2 HN2B O1 1_555 0.86 2.37 2.657(5) 100 yes
C11 H11A O1 2_644 0.96 2.57 3.500(6) 165 yes

loop_
_geom_torsion_atom_site_label_1
_geom_torsion_atom_site_label_2
_geom_torsion_atom_site_label_3
_geom_torsion_atom_site_label_4
_geom_torsion
C10 N1 C9 O1 -174.7(4)
N2 N1 C9 O1 4.9(5)
C10 N1 C9 C7 5.3(5)
N2 N1 C9 C7 -175.1(3)
C8 C7 C9 O1 176.5(4)
C5 C7 C9 O1 -6.4(7)
C8 C7 C9 N1 -3.5(5)
C5 C7 C9 N1 173.6(4)
C8 N3 C10 N1 -0.8(6)
C8 N3 C10 C11 179.3(4)
C9 N1 C10 N3 -3.3(6)
N2 N1 C10 N3 177.1(3)
C9 N1 C10 C11 176.7(4)
N2 N1 C10 C11 -3.0(5)
C10 N3 C8 C7 2.4(6)
C10 N3 C8 S1 -176.8(3)
C5 C7 C8 N3 -177.7(4)
C9 C7 C8 N3 -0.1(6)
C5 C7 C8 S1 1.7(4)
C9 C7 C8 S1 179.2(3)
C6 S1 C8 N3 178.1(4)
C6 S1 C8 C7 -1.3(3)
C8 C7 C5 C6 -1.2(5)
C9 C7 C5 C6 -178.4(4)
C8 C7 C5 C4 175.9(4)
C9 C7 C5 C4 -1.3(7)
C7 C5 C6 C1 177.5(4)
C4 C5 C6 C1 0.3(7)
C7 C5 C6 S1 0.1(4)
C4 C5 C6 S1 -177.0(3)
C8 S1 C6 C5 0.7(3)
C8 S1 C6 C1 -176.8(4)
C6 C5 C4 C3 -5.9(7)
C7 C5 C4 C3 177.3(5)
C5 C6 C1 C2 -17.2(7)
S1 C6 C1 C2 159.9(5)
C5 C4 C3 C2 31.6(9)
C4 C3 C2 C1 -52.5(10)
C6 C1 C2 C3 42.2(9)

loop_
_cod_related_entry_id
_cod_related_entry_database
_cod_related_entry_code
1 ChemSpider 178645
